data_1569039
loop_
_publ_author_name
'Caltagirone, Claudia'
'Aragoni, Maria Carla'
'Arca, Massimiliano'
'Blake, Alexander John'
'Demartin, Francesco'
'Garau, Alessandra'
'Podda, Enrico'
'Pop, Alexandra'
'Lippolis, Vito'
'Silvestru, Cristian'

_publ_section_title
;
 Functionalization and Coordination Effects on the Structural Chemistry of
 Pendant Arm Derivatives of 1,4,7-trithia-10-aza-cyclododecane
 ([12]aneNS3)
;
_journal_issue 4
_journal_name_full Crystals
_journal_page_first 616
_journal_paper_doi 10.3390/cryst13040616
_journal_volume 13
_journal_year 2023
_chemical_formula_moiety 'C18 H23 Cl N2 O S3'
_chemical_formula_sum 'C18 H23 Cl N2 O S3'
_chemical_formula_weight 415.01
_space_group_crystal_system triclinic
_space_group_IT_number 2
_space_group_name_Hall '-P 1'
_space_group_name_H-M_alt 'P -1'
_atom_sites_solution_hydrogens geom
_atom_sites_solution_primary direct
_atom_sites_solution_secondary difmap
_audit_creation_date 2023-02-17
_audit_creation_method
;
Olex2 1.5
(compiled 2022.04.07 svn.rca3783a0 for OlexSys, GUI svn.r6498)
;
_audit_update_record
;
2023-03-13 deposited with the CCDC.	2023-03-13 downloaded from the CCDC.
;
_cell_angle_alpha 99.469(2)
_cell_angle_beta 99.016(2)
_cell_angle_gamma 93.623(2)
_cell_formula_units_Z 2
_cell_length_a 8.4811(6)
_cell_length_b 9.8093(7)
_cell_length_c 11.8739(9)
_cell_measurement_reflns_used 5249
_cell_measurement_temperature 150(2)
_cell_measurement_theta_max 27.45
_cell_measurement_theta_min 2.45
_cell_volume 958.31(12)
_computing_cell_refinement 'Bruker SAINT version 6.36a (Bruker, 2002)'
_computing_data_collection 'Bruker SMART version 5.624 (Bruker, 2001)'
_computing_data_reduction 'Bruker SAINT; Bruker SHELXTL (Bruker, 2001)'
_computing_molecular_graphics 'Olex2 1.5 (Dolomanov et al., 2009)'
_computing_publication_material 'Olex2 1.5 (Dolomanov et al., 2009)'
_computing_structure_refinement 'SHELXL 2018/3 (Sheldrick, 2015)'
_computing_structure_solution 'SIR92 (Altomare et al., 1994)'
_diffrn_ambient_temperature 150(2)
_diffrn_measured_fraction_theta_full 0.974
_diffrn_measured_fraction_theta_max 0.974
_diffrn_measurement_device_type 'Bruker SMART1000 CCD area detector'
_diffrn_measurement_method omega
_diffrn_radiation_monochromator graphite
_diffrn_radiation_type MoK\a
_diffrn_radiation_wavelength 0.71073
_diffrn_reflns_av_R_equivalents 0.036
_diffrn_reflns_av_unetI/netI 0.021
_diffrn_reflns_Laue_measured_fraction_full 0.974
_diffrn_reflns_Laue_measured_fraction_max 0.974
_diffrn_reflns_limit_h_max 10
_diffrn_reflns_limit_h_min -10
_diffrn_reflns_limit_k_max 12
_diffrn_reflns_limit_k_min -12
_diffrn_reflns_limit_l_max 15
_diffrn_reflns_limit_l_min -15
_diffrn_reflns_number 8758
_diffrn_reflns_point_group_measured_fraction_full 0.974
_diffrn_reflns_point_group_measured_fraction_max 0.974
_diffrn_reflns_theta_full 27.474
_diffrn_reflns_theta_max 27.474
_diffrn_reflns_theta_min 2.114
_diffrn_source 'normal-focus sealed tube'
_exptl_absorpt_coefficient_mu 0.536
_exptl_absorpt_correction_T_max 0.411
_exptl_absorpt_correction_T_min 0.301
_exptl_absorpt_correction_type multi-scan
_exptl_absorpt_process_details '(SHELXTL version 6.12; Bruker, 2001)'
_exptl_crystal_colour colourless
_exptl_crystal_colour_primary colourless
_exptl_crystal_density_diffrn 1.438
_exptl_crystal_density_method 'not measured'
_exptl_crystal_description block
_exptl_crystal_F_000 436
_exptl_crystal_size_max 0.98
_exptl_crystal_size_mid 0.9
_exptl_crystal_size_min 0.59
_refine_diff_density_max 0.377
_refine_diff_density_min -0.238
_refine_diff_density_rms 0.051
_refine_ls_extinction_coef 0.0078(13)
_refine_ls_extinction_expression Fc^*^=kFc[1+0.001xFc^2^\l^3^/sin(2\q)]^-1/4^
_refine_ls_extinction_method 'SHELXL-2018/3 (Sheldrick 2018)'
_refine_ls_goodness_of_fit_ref 1.066
_refine_ls_hydrogen_treatment constr
_refine_ls_matrix_type full
_refine_ls_number_parameters 228
_refine_ls_number_reflns 4271
_refine_ls_number_restraints 0
_refine_ls_restrained_S_all 1.066
_refine_ls_R_factor_all 0.0338
_refine_ls_R_factor_gt 0.0295
_refine_ls_shift/su_max 0.001
_refine_ls_shift/su_mean 0.000
_refine_ls_structure_factor_coef Fsqd
_refine_ls_weighting_details 'w=1/[\s^2^(Fo^2^)+(0.0404P)^2^+0.3236P] where P=(Fo^2^+2Fc^2^)/3'
_refine_ls_weighting_scheme calc
_refine_ls_wR_factor_gt 0.0775
_refine_ls_wR_factor_ref 0.0793
_reflns_number_gt 3769
_reflns_number_total 4271
_reflns_threshold_expression 'I > 2\s(I)'
_cod_data_source_file 2248158.cif
_cod_data_source_block quinss
_cod_database_code 1569039
_shelx_shelxl_version_number 2018/3
_shelx_space_group_comment
;
The symmetry employed for this shelxl refinement is uniquely defined
by the following loop, which should always be used as a source of
symmetry information in preference to the above space-group names.
They are only intended as comments.
;
_olex2_refinement_description
;
1.a Secondary CH2 refined with riding coordinates:
 C2(H2A,H2B), C3(H3A,H3B), C5(H5A,H5B), C6(H6A,H6B), C8(H8A,H8B), C9(H9A,H9B),
 C11(H11A,H11B), C12(H12A,H12B), C13(H13A,H13B)
1.b Aromatic/amide H refined with riding coordinates:
 C15(H15), C20(H20), C21(H21), C22(H22)
1.c Idealised tetrahedral OH refined as rotating group:
 O24(H24)
;
_olex2_submission_special_instructions 'No special instructions were received'

loop_
_space_group_symop_operation_xyz
'x, y, z'
'-x, -y, -z'

loop_
_atom_site_label
_atom_site_type_symbol
_atom_site_fract_x
_atom_site_fract_y
_atom_site_fract_z
_atom_site_U_iso_or_equiv
_atom_site_adp_type
_atom_site_occupancy
_atom_site_site_symmetry_order
_atom_site_calc_flag
_atom_site_refinement_flags_posn
_atom_site_refinement_flags_adp
_atom_site_refinement_flags_occupancy
_atom_site_disorder_assembly
_atom_site_disorder_group
N1 N 0.19454(14) 0.36813(12) 0.67411(10) 0.0189(2) Uani 1 1 d . . . . .
N23 N -0.14699(14) 0.12757(12) 1.00946(11) 0.0211(3) Uani 1 1 d . . . . .
O24 O 0.12977(12) 0.13555(10) 0.91919(9) 0.0223(2) Uani 1 1 d . . . . .
H24 H 0.088102 0.076110 0.951781 0.033 Uiso 1 1 calc R U . . .
S4 S -0.07477(5) 0.15325(5) 0.37128(4) 0.03250(12) Uani 1 1 d . . . . .
S7 S 0.37391(5) 0.05860(4) 0.23759(3) 0.02798(11) Uani 1 1 d . . . . .
S10 S 0.63365(4) 0.31299(5) 0.56835(3) 0.02995(11) Uani 1 1 d . . . . .
Cl25 Cl -0.30036(4) 0.57600(4) 0.86025(3) 0.02373(10) Uani 1 1 d . . . . .
C2 C 0.09170(17) 0.25572(15) 0.59327(12) 0.0217(3) Uani 1 1 d . . . . .
H2A H -0.000575 0.228351 0.629047 0.026 Uiso 1 1 calc R U . . .
H2B H 0.153407 0.173979 0.579558 0.026 Uiso 1 1 calc R U . . .
C3 C 0.02967(18) 0.29766(16) 0.47770(13) 0.0256(3) Uani 1 1 d . . . . .
H3A H 0.121083 0.337158 0.447086 0.031 Uiso 1 1 calc R U . . .
H3B H -0.044051 0.370930 0.490149 0.031 Uiso 1 1 calc R U . . .
C5 C 0.09149(19) 0.06002(16) 0.33191(14) 0.0269(3) Uani 1 1 d . . . . .
H5A H 0.163262 0.048740 0.403357 0.032 Uiso 1 1 calc R U . . .
H5B H 0.049887 -0.033743 0.288776 0.032 Uiso 1 1 calc R U . . .
C6 C 0.18772(18) 0.13333(17) 0.25790(13) 0.0265(3) Uani 1 1 d . . . . .
H6A H 0.212493 0.232099 0.294719 0.032 Uiso 1 1 calc R U . . .
H6B H 0.120976 0.130006 0.181050 0.032 Uiso 1 1 calc R U . . .
C8 C 0.48939(18) 0.10896(16) 0.38222(13) 0.0259(3) Uani 1 1 d . . . . .
H8A H 0.425826 0.078414 0.438227 0.031 Uiso 1 1 calc R U . . .
H8B H 0.587849 0.059610 0.386788 0.031 Uiso 1 1 calc R U . . .
C9 C 0.53694(18) 0.26369(16) 0.41801(13) 0.0249(3) Uani 1 1 d . . . . .
H9A H 0.439904 0.314032 0.405603 0.030 Uiso 1 1 calc R U . . .
H9B H 0.610752 0.292646 0.367696 0.030 Uiso 1 1 calc R U . . .
C11 C 0.46627(17) 0.28579(17) 0.64269(13) 0.0252(3) Uani 1 1 d . . . . .
H11A H 0.406440 0.195126 0.606877 0.030 Uiso 1 1 calc R U . . .
H11B H 0.508355 0.281519 0.724528 0.030 Uiso 1 1 calc R U . . .
C12 C 0.35006(17) 0.39951(15) 0.63933(13) 0.0218(3) Uani 1 1 d . . . . .
H12A H 0.403599 0.485200 0.690604 0.026 Uiso 1 1 calc R U . . .
H12B H 0.329717 0.419341 0.559482 0.026 Uiso 1 1 calc R U . . .
C13 C 0.21896(17) 0.33870(15) 0.79273(12) 0.0214(3) Uani 1 1 d . . . . .
H13A H 0.299044 0.410019 0.842726 0.026 Uiso 1 1 calc R U . . .
H13B H 0.262770 0.247489 0.792488 0.026 Uiso 1 1 calc R U . . .
C14 C 0.06645(16) 0.33700(14) 0.84319(12) 0.0186(3) Uani 1 1 d . . . . .
C15 C -0.03807(16) 0.44275(14) 0.83079(12) 0.0196(3) Uani 1 1 d . . . . .
H15 H -0.011545 0.514553 0.790338 0.024 Uiso 1 1 calc R U . . .
C16 C -0.17592(16) 0.44283(14) 0.87604(12) 0.0185(3) Uani 1 1 d . . . . .
C17 C -0.22173(16) 0.33782(14) 0.93661(12) 0.0178(3) Uani 1 1 d . . . . .
C18 C -0.11570(16) 0.23317(14) 0.95167(11) 0.0174(3) Uani 1 1 d . . . . .
C19 C 0.02832(16) 0.23552(14) 0.90467(12) 0.0180(3) Uani 1 1 d . . . . .
C20 C -0.36495(17) 0.32770(15) 0.98199(13) 0.0222(3) Uani 1 1 d . . . . .
H20 H -0.440034 0.394596 0.972854 0.027 Uiso 1 1 calc R U . . .
C21 C -0.39581(18) 0.22162(16) 1.03914(14) 0.0262(3) Uani 1 1 d . . . . .
H21 H -0.492130 0.213632 1.069963 0.031 Uiso 1 1 calc R U . . .
C22 C -0.28199(18) 0.12435(15) 1.05143(13) 0.0250(3) Uani 1 1 d . . . . .
H22 H -0.303750 0.051912 1.092505 0.030 Uiso 1 1 calc R U . . .

loop_
_atom_site_aniso_label
_atom_site_aniso_U_11
_atom_site_aniso_U_22
_atom_site_aniso_U_33
_atom_site_aniso_U_23
_atom_site_aniso_U_13
_atom_site_aniso_U_12
N1 0.0151(5) 0.0207(6) 0.0208(6) 0.0033(5) 0.0042(5) -0.0003(4)
N23 0.0205(6) 0.0210(6) 0.0234(6) 0.0057(5) 0.0055(5) 0.0052(5)
O24 0.0182(5) 0.0215(5) 0.0311(6) 0.0099(4) 0.0082(4) 0.0083(4)
S4 0.01753(19) 0.0467(3) 0.0281(2) -0.00384(17) 0.00149(15) -0.00333(16)
S7 0.0277(2) 0.0309(2) 0.0259(2) 0.00282(15) 0.00983(15) -0.00023(15)
S10 0.01501(18) 0.0462(2) 0.0279(2) 0.00317(17) 0.00584(15) 0.00021(16)
Cl25 0.02152(18) 0.02128(18) 0.0308(2) 0.00847(14) 0.00521(14) 0.00809(13)
C2 0.0178(7) 0.0221(7) 0.0245(7) 0.0020(6) 0.0053(6) -0.0011(5)
C3 0.0207(7) 0.0296(8) 0.0247(8) 0.0016(6) 0.0021(6) 0.0014(6)
C5 0.0261(8) 0.0275(8) 0.0255(8) -0.0002(6) 0.0079(6) -0.0046(6)
C6 0.0232(7) 0.0328(8) 0.0237(7) 0.0067(6) 0.0039(6) -0.0005(6)
C8 0.0232(7) 0.0269(8) 0.0294(8) 0.0092(6) 0.0051(6) 0.0032(6)
C9 0.0213(7) 0.0294(8) 0.0254(7) 0.0064(6) 0.0065(6) 0.0020(6)
C11 0.0185(7) 0.0338(8) 0.0261(8) 0.0089(6) 0.0076(6) 0.0049(6)
C12 0.0167(7) 0.0235(7) 0.0259(7) 0.0056(6) 0.0058(6) -0.0011(5)
C13 0.0166(7) 0.0259(7) 0.0229(7) 0.0061(6) 0.0040(5) 0.0039(5)
C14 0.0156(6) 0.0211(7) 0.0179(6) 0.0012(5) 0.0020(5) 0.0013(5)
C15 0.0191(7) 0.0197(7) 0.0200(7) 0.0048(5) 0.0015(5) 0.0016(5)
C16 0.0171(6) 0.0182(6) 0.0194(7) 0.0023(5) 0.0005(5) 0.0047(5)
C17 0.0169(6) 0.0174(6) 0.0178(6) 0.0007(5) 0.0011(5) 0.0027(5)
C18 0.0165(6) 0.0179(6) 0.0171(6) 0.0019(5) 0.0014(5) 0.0024(5)
C19 0.0161(6) 0.0182(7) 0.0188(7) 0.0014(5) 0.0010(5) 0.0038(5)
C20 0.0200(7) 0.0220(7) 0.0262(7) 0.0042(6) 0.0063(6) 0.0075(5)
C21 0.0230(7) 0.0269(8) 0.0335(8) 0.0088(6) 0.0136(6) 0.0079(6)
C22 0.0256(8) 0.0235(7) 0.0305(8) 0.0102(6) 0.0113(6) 0.0068(6)

loop_
_atom_type_symbol
_atom_type_description
_atom_type_scat_dispersion_real
_atom_type_scat_dispersion_imag
_atom_type_scat_source
C C 0.0033 0.0016 'International Tables Vol C Tables 4.2.6.8 and 6.1.1.4'
H H 0.0000 0.0000 'International Tables Vol C Tables 4.2.6.8 and 6.1.1.4'
Cl Cl 0.1484 0.1585 'International Tables Vol C Tables 4.2.6.8 and 6.1.1.4'
N N 0.0061 0.0033 'International Tables Vol C Tables 4.2.6.8 and 6.1.1.4'
O O 0.0106 0.0060 'International Tables Vol C Tables 4.2.6.8 and 6.1.1.4'
S S 0.1246 0.1234 'International Tables Vol C Tables 4.2.6.8 and 6.1.1.4'

loop_
_geom_angle_atom_site_label_1
_geom_angle_atom_site_label_2
_geom_angle_atom_site_label_3
_geom_angle
_geom_angle_site_symmetry_1
_geom_angle_site_symmetry_3
_geom_angle_publ_flag
C12 N1 C2 113.65(11) . . ?
C13 N1 C2 111.20(11) . . ?
C13 N1 C12 110.18(11) . . ?
C22 N23 C18 117.59(12) . . ?
C19 O24 H24 109.5 . . ?
C5 S4 C3 101.03(7) . . ?
C8 S7 C6 100.60(7) . . ?
C11 S10 C9 101.05(7) . . ?
N1 C2 H2A 109.1 . . ?
N1 C2 H2B 109.1 . . ?
N1 C2 C3 112.52(12) . . ?
H2A C2 H2B 107.8 . . ?
C3 C2 H2A 109.1 . . ?
C3 C2 H2B 109.1 . . ?
S4 C3 H3A 109.1 . . ?
S4 C3 H3B 109.1 . . ?
C2 C3 S4 112.68(11) . . ?
C2 C3 H3A 109.1 . . ?
C2 C3 H3B 109.1 . . ?
H3A C3 H3B 107.8 . . ?
S4 C5 H5A 109.0 . . ?
S4 C5 H5B 109.0 . . ?
H5A C5 H5B 107.8 . . ?
C6 C5 S4 112.75(11) . . ?
C6 C5 H5A 109.0 . . ?
C6 C5 H5B 109.0 . . ?
S7 C6 H6A 108.8 . . ?
S7 C6 H6B 108.8 . . ?
C5 C6 S7 113.71(11) . . ?
C5 C6 H6A 108.8 . . ?
C5 C6 H6B 108.8 . . ?
H6A C6 H6B 107.7 . . ?
S7 C8 H8A 108.7 . . ?
S7 C8 H8B 108.7 . . ?
H8A C8 H8B 107.6 . . ?
C9 C8 S7 114.27(11) . . ?
C9 C8 H8A 108.7 . . ?
C9 C8 H8B 108.7 . . ?
S10 C9 H9A 108.9 . . ?
S10 C9 H9B 108.9 . . ?
C8 C9 S10 113.18(11) . . ?
C8 C9 H9A 108.9 . . ?
C8 C9 H9B 108.9 . . ?
H9A C9 H9B 107.8 . . ?
S10 C11 H11A 108.9 . . ?
S10 C11 H11B 108.9 . . ?
H11A C11 H11B 107.7 . . ?
C12 C11 S10 113.57(10) . . ?
C12 C11 H11A 108.9 . . ?
C12 C11 H11B 108.9 . . ?
N1 C12 C11 116.02(12) . . ?
N1 C12 H12A 108.3 . . ?
N1 C12 H12B 108.3 . . ?
C11 C12 H12A 108.3 . . ?
C11 C12 H12B 108.3 . . ?
H12A C12 H12B 107.4 . . ?
N1 C13 H13A 109.0 . . ?
N1 C13 H13B 109.0 . . ?
N1 C13 C14 112.71(11) . . ?
H13A C13 H13B 107.8 . . ?
C14 C13 H13A 109.0 . . ?
C14 C13 H13B 109.0 . . ?
C15 C14 C13 120.20(12) . . ?
C19 C14 C13 120.93(12) . . ?
C19 C14 C15 118.84(12) . . ?
C14 C15 H15 119.6 . . ?
C16 C15 C14 120.90(13) . . ?
C16 C15 H15 119.6 . . ?
C15 C16 Cl25 119.49(11) . . ?
C15 C16 C17 121.89(12) . . ?
C17 C16 Cl25 118.62(10) . . ?
C16 C17 C18 117.52(12) . . ?
C20 C17 C16 125.28(12) . . ?
C20 C17 C18 117.20(12) . . ?
N23 C18 C17 122.55(12) . . ?
N23 C18 C19 117.69(12) . . ?
C19 C18 C17 119.75(12) . . ?
O24 C19 C14 119.20(12) . . ?
O24 C19 C18 119.74(12) . . ?
C14 C19 C18 121.05(12) . . ?
C17 C20 H20 120.0 . . ?
C21 C20 C17 119.94(13) . . ?
C21 C20 H20 120.0 . . ?
C20 C21 H21 120.7 . . ?
C20 C21 C22 118.65(14) . . ?
C22 C21 H21 120.7 . . ?
N23 C22 C21 124.05(14) . . ?
N23 C22 H22 118.0 . . ?
C21 C22 H22 118.0 . . ?

loop_
_geom_bond_atom_site_label_1
_geom_bond_atom_site_label_2
_geom_bond_distance
_geom_bond_site_symmetry_2
_geom_bond_publ_flag
N1 C2 1.4717(18) . ?
N1 C12 1.4719(17) . ?
N1 C13 1.4697(18) . ?
N23 C18 1.3676(18) . ?
N23 C22 1.3190(19) . ?
O24 H24 0.8400 . ?
O24 C19 1.3592(16) . ?
S4 C3 1.8137(16) . ?
S4 C5 1.8089(16) . ?
S7 C6 1.8156(16) . ?
S7 C8 1.8125(16) . ?
S10 C9 1.8166(16) . ?
S10 C11 1.8132(15) . ?
Cl25 C16 1.7460(14) . ?
C2 H2A 0.9900 . ?
C2 H2B 0.9900 . ?
C2 C3 1.522(2) . ?
C3 H3A 0.9900 . ?
C3 H3B 0.9900 . ?
C5 H5A 0.9900 . ?
C5 H5B 0.9900 . ?
C5 C6 1.521(2) . ?
C6 H6A 0.9900 . ?
C6 H6B 0.9900 . ?
C8 H8A 0.9900 . ?
C8 H8B 0.9900 . ?
C8 C9 1.518(2) . ?
C9 H9A 0.9900 . ?
C9 H9B 0.9900 . ?
C11 H11A 0.9900 . ?
C11 H11B 0.9900 . ?
C11 C12 1.536(2) . ?
C12 H12A 0.9900 . ?
C12 H12B 0.9900 . ?
C13 H13A 0.9900 . ?
C13 H13B 0.9900 . ?
C13 C14 1.5085(19) . ?
C14 C15 1.4175(19) . ?
C14 C19 1.3787(19) . ?
C15 H15 0.9500 . ?
C15 C16 1.361(2) . ?
C16 C17 1.4177(19) . ?
C17 C18 1.4217(18) . ?
C17 C20 1.4082(19) . ?
C18 C19 1.4206(19) . ?
C20 H20 0.9500 . ?
C20 C21 1.366(2) . ?
C21 H21 0.9500 . ?
C21 C22 1.408(2) . ?
C22 H22 0.9500 . ?

loop_
_geom_hbond_atom_site_label_D
_geom_hbond_atom_site_label_H
_geom_hbond_atom_site_label_A
_geom_hbond_distance_DH
_geom_hbond_distance_HA
_geom_hbond_distance_DA
_geom_hbond_angle_DHA
_geom_hbond_site_symmetry_A
_geom_hbond_publ_flag
O24 H24 N23 0.84 2.19 2.8511(16) 135.2 2_557 yes
O24 H24 N23 0.84 2.27 2.7308(15) 115.0 . yes

loop_
_geom_torsion_atom_site_label_1
_geom_torsion_atom_site_label_2
_geom_torsion_atom_site_label_3
_geom_torsion_atom_site_label_4
_geom_torsion
_geom_torsion_site_symmetry_1
_geom_torsion_site_symmetry_2
_geom_torsion_site_symmetry_3
_geom_torsion_site_symmetry_4
_geom_torsion_publ_flag
N1 C2 C3 S4 172.33(9) . . . . ?
N1 C13 C14 C15 -45.14(18) . . . . ?
N1 C13 C14 C19 136.69(14) . . . . ?
N23 C18 C19 O24 -0.67(19) . . . . ?
N23 C18 C19 C14 178.62(13) . . . . ?
S4 C5 C6 S7 170.11(8) . . . . ?
S7 C8 C9 S10 173.80(8) . . . . ?
S10 C11 C12 N1 166.59(10) . . . . ?
Cl25 C16 C17 C18 -177.93(10) . . . . ?
Cl25 C16 C17 C20 2.9(2) . . . . ?
C2 N1 C12 C11 -67.17(16) . . . . ?
C2 N1 C13 C14 -65.77(15) . . . . ?
C3 S4 C5 C6 -72.82(12) . . . . ?
C5 S4 C3 C2 -74.73(12) . . . . ?
C6 S7 C8 C9 -68.68(12) . . . . ?
C8 S7 C6 C5 -70.09(12) . . . . ?
C9 S10 C11 C12 -75.58(12) . . . . ?
C11 S10 C9 C8 -70.47(12) . . . . ?
C12 N1 C2 C3 -69.41(15) . . . . ?
C12 N1 C13 C14 167.30(11) . . . . ?
C13 N1 C2 C3 165.58(11) . . . . ?
C13 N1 C12 C11 58.39(16) . . . . ?
C13 C14 C15 C16 -179.85(13) . . . . ?
C13 C14 C19 O24 -0.3(2) . . . . ?
C13 C14 C19 C18 -179.61(12) . . . . ?
C14 C15 C16 Cl25 179.31(10) . . . . ?
C14 C15 C16 C17 -0.4(2) . . . . ?
C15 C14 C19 O24 -178.52(12) . . . . ?
C15 C14 C19 C18 2.2(2) . . . . ?
C15 C16 C17 C18 1.7(2) . . . . ?
C15 C16 C17 C20 -177.44(13) . . . . ?
C16 C17 C18 N23 179.45(13) . . . . ?
C16 C17 C18 C19 -1.17(19) . . . . ?
C16 C17 C20 C21 -179.85(14) . . . . ?
C17 C18 C19 O24 179.92(12) . . . . ?
C17 C18 C19 C14 -0.8(2) . . . . ?
C17 C20 C21 C22 0.1(2) . . . . ?
C18 N23 C22 C21 0.8(2) . . . . ?
C18 C17 C20 C21 1.0(2) . . . . ?
C19 C14 C15 C16 -1.6(2) . . . . ?
C20 C17 C18 N23 -1.3(2) . . . . ?
C20 C17 C18 C19 178.08(12) . . . . ?
C20 C21 C22 N23 -1.1(3) . . . . ?
C22 N23 C18 C17 0.4(2) . . . . ?
C22 N23 C18 C19 -178.95(13) . . . . ?
